data_4505162
loop_
_publ_author_name
'Kaftory, Menahem'
'Botoshansky, Mark'
'Sheinin, Yana'

_publ_section_title
;
 Dimormorphism and Cocrystal Formation of 3-(Chloroacetamido)pyrazole
;
_journal_issue 6
_journal_name_full 'Crystal Growth &amp; Design'
_journal_page_first 2242
_journal_paper_doi 10.1021/cg0501229
_journal_volume 5
_journal_year 2005
_chemical_formula_moiety 'C5 H6 Cl N3 O, C2 H3 Cl O2'
_chemical_formula_sum 'C7 H9 Cl2 N3 O3'
_chemical_formula_weight 254.07
_chemical_name_common Yana-31-I
_chemical_name_systematic
; 
 ? 
;
_space_group_IT_number 14
_symmetry_cell_setting monoclinic
_symmetry_space_group_name_Hall '-P 2ybc'
_symmetry_space_group_name_H-M 'P 1 21/c 1'
_atom_sites_solution_hydrogens geom
_atom_sites_solution_primary direct
_atom_sites_solution_secondary difmap
_audit_creation_method SHELXL-97
_cell_angle_alpha 90.00
_cell_angle_beta 103.24(3)
_cell_angle_gamma 90.00
_cell_formula_units_Z 4
_cell_length_a 5.157(1)
_cell_length_b 14.293(2)
_cell_length_c 15.318(3)
_cell_measurement_reflns_used 6834
_cell_measurement_temperature 293(2)
_cell_measurement_theta_max 25.32
_cell_measurement_theta_min 1.37
_cell_volume 1099.1(4)
_computing_cell_refinement 'DENZO SMN (Otwinowski & Minor 1997)'
_computing_data_collection 'Collect (Nonius, 2001)'
_computing_data_reduction 'DENZO SMN (Otwinowski & Minor 1997)'
_computing_molecular_graphics 'Ortep-3 for Windows (Farrugia, 1997)'
_computing_structure_refinement 'SHELXL-97 (Sheldrick, 1997)'
_computing_structure_solution 'SHELXS-97 (Sheldrick, 1997)'
_diffrn_ambient_temperature 293(2)
_diffrn_measured_fraction_theta_full 0.960
_diffrn_measured_fraction_theta_max 0.960
_diffrn_measurement_device_type 'Nonius KappaCCD'
_diffrn_measurement_method 'phi- and omega scans'
_diffrn_radiation_monochromator graphite
_diffrn_radiation_source 'fine-focus sealed tube'
_diffrn_radiation_type MoK\a
_diffrn_radiation_wavelength 0.71073
_diffrn_reflns_av_R_equivalents 0.0595
_diffrn_reflns_av_sigmaI/netI 0.0540
_diffrn_reflns_limit_h_max 6
_diffrn_reflns_limit_h_min -5
_diffrn_reflns_limit_k_max 16
_diffrn_reflns_limit_k_min -14
_diffrn_reflns_limit_l_max 18
_diffrn_reflns_limit_l_min -18
_diffrn_reflns_number 6649
_diffrn_reflns_theta_full 25.32
_diffrn_reflns_theta_max 25.32
_diffrn_reflns_theta_min 1.97
_diffrn_standards_number none
_exptl_absorpt_coefficient_mu 0.582
_exptl_absorpt_correction_type none
_exptl_absorpt_process_details none
_exptl_crystal_colour colorless
_exptl_crystal_density_diffrn 1.535
_exptl_crystal_density_method 'not measured'
_exptl_crystal_description prism
_exptl_crystal_F_000 520
_exptl_crystal_size_max 0.40
_exptl_crystal_size_mid 0.36
_exptl_crystal_size_min 0.24
_refine_diff_density_max 0.189
_refine_diff_density_min -0.250
_refine_diff_density_rms 0.044
_refine_ls_extinction_method none
_refine_ls_goodness_of_fit_ref 1.037
_refine_ls_hydrogen_treatment constr
_refine_ls_matrix_type full
_refine_ls_number_parameters 136
_refine_ls_number_reflns 1919
_refine_ls_number_restraints 0
_refine_ls_restrained_S_all 1.037
_refine_ls_R_factor_all 0.0827
_refine_ls_R_factor_gt 0.0441
_refine_ls_shift/su_max 0.000
_refine_ls_shift/su_mean 0.000
_refine_ls_structure_factor_coef Fsqd
_refine_ls_weighting_details 'calc w=1/[\s^2^(Fo^2^)+(0.0639P)^2^+0.0339P] where P=(Fo^2^+2Fc^2^)/3'
_refine_ls_weighting_scheme calc
_refine_ls_wR_factor_gt 0.1111
_refine_ls_wR_factor_ref 0.1233
_reflns_number_gt 1207
_reflns_number_total 1919
_reflns_threshold_expression >2sigma(I)
_cod_data_source_file cg0501229si20050621_074755.cif
_cod_data_source_block yana310i(3)
_cod_depositor_comments
;
The following automatic conversions were performed:

'_symmetry_cell_setting' value 'Monoclinic' changed to 'monoclinic'
according to /home/saulius/struct/CIF-dictionaries/cif_core.dic
dictionary named 'cif_core.dic' version 2.4.1 from 2010-06-29.

Automatic conversion script
Id: cif_fix_values 1715 2011-07-08 13:25:40Z adriana 
;
_cod_original_sg_symbol_H-M 'P 21/c'
_cod_database_code 4505162

loop_
_symmetry_equiv_pos_as_xyz
'x, y, z'
'-x, y+1/2, -z+1/2'
'-x, -y, -z'
'x, -y-1/2, z-1/2'

loop_
_atom_site_label
_atom_site_type_symbol
_atom_site_fract_x
_atom_site_fract_y
_atom_site_fract_z
_atom_site_U_iso_or_equiv
_atom_site_adp_type
_atom_site_occupancy
_atom_site_symmetry_multiplicity
_atom_site_calc_flag
_atom_site_refinement_flags
Cl1 Cl 0.33005(18) 0.40835(6) 0.07249(6) 0.0889(4) Uani 1 1 d .
Cl2 Cl 0.70711(17) 0.27349(6) 0.45548(6) 0.0830(3) Uani 1 1 d .
O1 O 0.7929(4) 0.33523(12) 0.20955(14) 0.0666(6) Uani 1 1 d .
O2 O 0.6582(4) 0.53852(15) 0.40579(15) 0.0805(7) Uani 1 1 d .
O3 O 0.3977(4) 0.41989(13) 0.34646(15) 0.0717(6) Uani 1 1 d .
H3O H 0.2967 0.4619 0.3234 0.108 Uiso 1 1 calc .
N1 N 1.1526(4) 0.02857(16) 0.29497(15) 0.0584(6) Uani 1 1 d .
H1N H 1.2126 -0.0273 0.3062 0.070 Uiso 1 1 calc R
N2 N 0.9168(4) 0.04967(15) 0.23886(15) 0.0551(6) Uani 1 1 d .
N3 N 0.6721(4) 0.18374(15) 0.18887(15) 0.0550(6) Uani 1 1 d .
H3N H 0.5479 0.1469 0.1616 0.066 Uiso 1 1 calc R
C1 C 0.9010(5) 0.14225(19) 0.24120(17) 0.0486(6) Uani 1 1 d .
C2 C 1.1245(5) 0.1813(2) 0.29761(19) 0.0578(7) Uani 1 1 d .
H2 H 1.1611 0.2442 0.3102 0.069 Uiso 1 1 calc R
C3 C 1.2792(6) 0.10493(19) 0.3304(2) 0.0596(8) Uani 1 1 d .
H3 H 1.4443 0.1067 0.3706 0.072 Uiso 1 1 calc R
C4 C 0.6291(5) 0.27628(19) 0.17744(19) 0.0522(7) Uani 1 1 d .
C5 C 0.3528(5) 0.2986(2) 0.1229(2) 0.0677(8) Uani 1 1 d .
H5A H 0.2284 0.2957 0.1617 0.081 Uiso 1 1 calc R
H5B H 0.3007 0.2514 0.0768 0.081 Uiso 1 1 calc R
C6 C 0.8153(6) 0.3868(2) 0.4442(2) 0.0798(10) Uani 1 1 d .
H6A H 0.8923 0.4109 0.5037 0.096 Uiso 1 1 calc R
H6B H 0.9567 0.3841 0.4120 0.096 Uiso 1 1 calc R
C7 C 0.6102(5) 0.4559(2) 0.39699(19) 0.0594(7) Uani 1 1 d .

loop_
_atom_site_aniso_label
_atom_site_aniso_U_11
_atom_site_aniso_U_22
_atom_site_aniso_U_33
_atom_site_aniso_U_23
_atom_site_aniso_U_13
_atom_site_aniso_U_12
Cl1 0.0967(6) 0.0539(6) 0.0955(7) 0.0141(4) -0.0206(5) 0.0033(4)
Cl2 0.0892(6) 0.0485(5) 0.0948(6) 0.0104(4) -0.0130(4) -0.0029(4)
O1 0.0604(11) 0.0319(12) 0.0975(15) -0.0001(10) -0.0028(10) -0.0017(9)
O2 0.0763(13) 0.0406(14) 0.1047(17) 0.0030(11) -0.0207(11) -0.0069(10)
O3 0.0565(11) 0.0423(13) 0.0991(16) -0.0004(10) -0.0178(10) -0.0004(8)
N1 0.0561(12) 0.0367(14) 0.0723(15) 0.0017(11) -0.0062(11) 0.0016(10)
N2 0.0518(12) 0.0322(13) 0.0741(16) 0.0018(11) -0.0009(11) -0.0013(10)
N3 0.0491(11) 0.0325(13) 0.0763(15) 0.0024(11) -0.0002(10) -0.0022(10)
C1 0.0506(14) 0.0374(16) 0.0561(15) 0.0029(12) 0.0085(11) -0.0016(11)
C2 0.0616(16) 0.0368(17) 0.0681(18) -0.0046(13) 0.0010(13) -0.0032(12)
C3 0.0598(16) 0.0426(18) 0.0675(18) 0.0001(14) -0.0039(13) -0.0007(13)
C4 0.0514(14) 0.0380(16) 0.0656(17) 0.0008(13) 0.0103(12) 0.0009(12)
C5 0.0555(16) 0.0438(18) 0.097(2) 0.0073(16) 0.0031(15) 0.0053(13)
C6 0.0627(17) 0.050(2) 0.109(3) 0.0080(18) -0.0179(17) -0.0053(15)
C7 0.0529(15) 0.047(2) 0.0708(19) 0.0015(15) -0.0017(13) -0.0023(13)

loop_
_atom_type_symbol
_atom_type_description
_atom_type_scat_dispersion_real
_atom_type_scat_dispersion_imag
_atom_type_scat_source
C C 0.0033 0.0016 'International Tables Vol C Tables 4.2.6.8 and 6.1.1.4'
N N 0.0061 0.0033 'International Tables Vol C Tables 4.2.6.8 and 6.1.1.4'
O O 0.0106 0.0060 'International Tables Vol C Tables 4.2.6.8 and 6.1.1.4'
Cl Cl 0.1484 0.1585 'International Tables Vol C Tables 4.2.6.8 and 6.1.1.4'
H H 0.0000 0.0000 'International Tables Vol C Tables 4.2.6.8 and 6.1.1.4'

loop_
_geom_angle_atom_site_label_1
_geom_angle_atom_site_label_2
_geom_angle_atom_site_label_3
_geom_angle
C7 O3 H3O 109.5
C3 N1 N2 111.4(2)
C3 N1 H1N 124.3
N2 N1 H1N 124.3
C1 N2 N1 104.9(2)
C4 N3 C1 125.7(2)
C4 N3 H3N 117.1
C1 N3 H3N 117.1
N2 C1 C2 111.7(2)
N2 C1 N3 117.1(2)
C2 C1 N3 131.1(3)
C3 C2 C1 103.7(3)
C3 C2 H2 128.1
C1 C2 H2 128.1
N1 C3 C2 108.3(2)
N1 C3 H3 125.8
C2 C3 H3 125.8
O1 C4 N3 123.4(2)
O1 C4 C5 123.9(3)
N3 C4 C5 112.7(2)
C4 C5 Cl1 113.2(2)
C4 C5 H5A 108.9
Cl1 C5 H5A 108.9
C4 C5 H5B 108.9
Cl1 C5 H5B 108.9
H5A C5 H5B 107.7
C7 C6 Cl2 117.0(2)
C7 C6 H6A 108.1
Cl2 C6 H6A 108.1
C7 C6 H6B 108.1
Cl2 C6 H6B 108.1
H6A C6 H6B 107.3
O2 C7 O3 125.4(3)
O2 C7 C6 119.0(2)
O3 C7 C6 115.6(3)

loop_
_geom_bond_atom_site_label_1
_geom_bond_atom_site_label_2
_geom_bond_distance
Cl1 C5 1.740(3)
Cl2 C6 1.735(3)
O1 C4 1.214(3)
O2 C7 1.208(4)
O3 C7 1.295(3)
O3 H3O 0.8200
N1 C3 1.323(3)
N1 N2 1.353(3)
N1 H1N 0.8600
N2 C1 1.327(3)
N3 C4 1.346(3)
N3 C1 1.398(3)
N3 H3N 0.8600
C1 C2 1.389(4)
C2 C3 1.377(4)
C2 H2 0.9300
C3 H3 0.9300
C4 C5 1.512(4)
C5 H5A 0.9700
C5 H5B 0.9700
C6 C7 1.505(4)
C6 H6A 0.9700
C6 H6B 0.9700

loop_
_geom_torsion_atom_site_label_1
_geom_torsion_atom_site_label_2
_geom_torsion_atom_site_label_3
_geom_torsion_atom_site_label_4
_geom_torsion
C3 N1 N2 C1 -0.3(3)
N1 N2 C1 C2 0.4(3)
N1 N2 C1 N3 -179.5(2)
C4 N3 C1 N2 -174.8(2)
C4 N3 C1 C2 5.2(5)
N2 C1 C2 C3 -0.4(3)
N3 C1 C2 C3 179.6(3)
N2 N1 C3 C2 0.1(3)
C1 C2 C3 N1 0.1(3)
C1 N3 C4 O1 2.9(4)
C1 N3 C4 C5 -175.3(3)
O1 C4 C5 Cl1 24.2(4)
N3 C4 C5 Cl1 -157.6(2)
Cl2 C6 C7 O2 162.7(3)
Cl2 C6 C7 O3 -20.1(4)
